data_7229243
loop_
_publ_author_name
'Chen, Peng Yun'
'Shi, Xiu Juan'
'Li, Ting'
'Tian, Li'
'Liu, Zhong Yi'
'Hua, Feng Zhen'
'Yu, Si Jia'
'Xu, Yuan Yuan'

_publ_section_title
;
 Modulating spin dynamics of binuclear LnIII--radical complexes by using
 different indazole radicals
;
_journal_issue 72
_journal_name_full 'RSC Adv.'
_journal_page_first 45504
_journal_paper_doi 10.1039/C7RA09192C
_journal_volume 7
_journal_year 2017
_chemical_formula_moiety 'C58 H40 F36 Gd2 N8 O16'
_chemical_formula_sum 'C58 H40 F36 Gd2 N8 O16'
_chemical_formula_weight 2103.48
_chemical_name_systematic
;
 ? 
;
_space_group_crystal_system monoclinic
_space_group_IT_number 14
_space_group_name_Hall '-P 2ybc'
_space_group_name_H-M_alt 'P 1 21/c 1'
_symmetry_space_group_name_Hall '-P 2ybc'
_symmetry_space_group_name_H-M 'P 1 21/c 1'
_atom_sites_solution_hydrogens mixed
_atom_sites_solution_primary direct
_audit_block_doi 10.5517/ccdc.csd.cc1p61pm
_audit_creation_date 2016-09-05
_audit_creation_method
;
Olex2 1.2-beta
(compiled 2016.07.08 svn.r3312 for OlexSys, GUI svn.r5203)
;
_audit_update_record
;
2017-06-08 deposited with the CCDC.
2017-09-14 downloaded from the CCDC.
;
_cell_angle_alpha 90
_cell_angle_beta 126.689(5)
_cell_angle_gamma 90
_cell_formula_units_Z 2
_cell_length_a 11.9977(10)
_cell_length_b 25.907(2)
_cell_length_c 15.0221(10)
_cell_measurement_reflns_used 4344
_cell_measurement_temperature 173(2)
_cell_measurement_theta_max 22.36
_cell_measurement_theta_min 2.26
_cell_volume 3744.2(5)
_computing_cell_refinement 'Bruker SMART'
_computing_data_collection 'Bruker SMART'
_computing_data_reduction 'Bruker SAINT'
_computing_molecular_graphics 'Olex2 (Dolomanov et al., 2009)'
_computing_publication_material 'Olex2 (Dolomanov et al., 2009)'
_computing_structure_refinement 'ShelXL (Sheldrick, 2015)'
_computing_structure_solution 'ShelXS (Sheldrick, 2008)'
_diffrn_ambient_temperature 173.15
_diffrn_detector_area_resol_mean 8
_diffrn_measured_fraction_theta_full 1.000
_diffrn_measured_fraction_theta_max 1.000
_diffrn_measurement_device_type 'Bruker SMART APEX CCD area detector'
_diffrn_measurement_method '\w and \f scans'
_diffrn_radiation_monochromator graphite
_diffrn_radiation_type MoK\a
_diffrn_radiation_wavelength 0.71073
_diffrn_reflns_av_R_equivalents 0.0561
_diffrn_reflns_av_unetI/netI 0.0630
_diffrn_reflns_Laue_measured_fraction_full 1.000
_diffrn_reflns_Laue_measured_fraction_max 1.000
_diffrn_reflns_limit_h_max 15
_diffrn_reflns_limit_h_min -15
_diffrn_reflns_limit_k_max 32
_diffrn_reflns_limit_k_min -22
_diffrn_reflns_limit_l_max 17
_diffrn_reflns_limit_l_min -18
_diffrn_reflns_number 24298
_diffrn_reflns_point_group_measured_fraction_full 1.000
_diffrn_reflns_point_group_measured_fraction_max 1.000
_diffrn_reflns_theta_full 25.242
_diffrn_reflns_theta_max 26.500
_diffrn_reflns_theta_min 1.572
_diffrn_source 'sealed tube'
_exptl_absorpt_coefficient_mu 1.914
_exptl_absorpt_correction_T_max 0.7457
_exptl_absorpt_correction_T_min 0.6140
_exptl_absorpt_correction_type multi-scan
_exptl_absorpt_process_details
;
SADABS-2012/1 (Bruker,2012) was used for absorption correction.
wR2(int) was 0.0987 before and 0.0506 after correction.
The Ratio of minimum to maximum transmission is 0.8234.
The \l/2 correction factor is 0.0015.
;
_exptl_crystal_colour violet
_exptl_crystal_colour_primary violet
_exptl_crystal_density_diffrn 1.866
_exptl_crystal_description block
_exptl_crystal_F_000 2048
_exptl_crystal_size_max 0.22
_exptl_crystal_size_mid 0.21
_exptl_crystal_size_min 0.17
_refine_diff_density_max 2.282
_refine_diff_density_min -1.197
_refine_diff_density_rms 0.153
_refine_ls_extinction_method none
_refine_ls_goodness_of_fit_ref 1.037
_refine_ls_hydrogen_treatment constr
_refine_ls_matrix_type full
_refine_ls_number_parameters 590
_refine_ls_number_reflns 7759
_refine_ls_number_restraints 193
_refine_ls_restrained_S_all 1.101
_refine_ls_R_factor_all 0.0867
_refine_ls_R_factor_gt 0.0597
_refine_ls_shift/su_max 0.001
_refine_ls_shift/su_mean 0.000
_refine_ls_structure_factor_coef Fsqd
_refine_ls_weighting_details 'w=1/[\s^2^(Fo^2^)+(0.0768P)^2^+19.9325P] where P=(Fo^2^+2Fc^2^)/3'
_refine_ls_weighting_scheme calc
_refine_ls_wR_factor_gt 0.1480
_refine_ls_wR_factor_ref 0.1659
_reflns_Friedel_coverage 0.000
_reflns_number_gt 5567
_reflns_number_total 7759
_reflns_threshold_expression 'I > 2\s(I)'
_cod_data_source_file c7ra09192c2.cif
_cod_data_source_block n151228b
_cod_database_code 7229243
_shelx_space_group_comment
;
The symmetry employed for this shelxl refinement is uniquely defined
by the following loop, which should always be used as a source of
symmetry information in preference to the above space-group names.
They are only intended as comments.
;
_shelx_estimated_absorpt_t_max 0.737
_shelx_estimated_absorpt_t_min 0.678
_olex2_refinement_description
;
1. Fixed Uiso
 At 1.2 times of:
  All C(H) groups, All N(H) groups
 At 1.5 times of:
  All C(H,H,H) groups
2. Restrained distances
 C29-F18' = C29-F16' = C29-F17'
 1.28 with sigma of 0.01
 F18'-F16' = F18'-F17' = F16'-F17'
 2.04 with sigma of 0.01
 C29-F18 = C29-F16 = C29-F17
 1.28 with sigma of 0.01
 F18-F16 = F18-F17 = F16-F17
 2.04 with sigma of 0.01
 C19-C18 = C19'-C18
 1.48 with sigma of 0.01
 C19'-F10' = C19'-F11' = C19'-F12'
 1.28 with sigma of 0.01
 F10'-F11' = F10'-F12' = F11'-F12'
 2.04 with sigma of 0.01
 C19-F10 = C19-F11 = C19-F12
 1.28 with sigma of 0.01
 F10-F11 = F10-F12 = F11-F12
 2.04 with sigma of 0.01
 C15-C16 = C15'-C16
 1.48 with sigma of 0.01
 C15'-F7' = C15'-F8' = C15'-F9'
 1.28 with sigma of 0.01
 F7'-F8' = F7'-F9' = F8'-F9'
 2.04 with sigma of 0.01
 C15-F7 = C15-F8 = C15-F9
 1.28 with sigma of 0.01
 F7-F8 = F7-F9 = F8-F9
 2.04 with sigma of 0.01
 C20-C21 = C20'-C21
 1.48 with sigma of 0.01
 C20'-F1' = C20'-F2' = C20'-F3'
 1.28 with sigma of 0.01
 F1'-F2' = F1'-F3' = F2'-F3'
 2.04 with sigma of 0.01
 C20-F1 = C20-F2 = C20-F3
 1.28 with sigma of 0.01
 F1-F2 = F1-F3 = F2-F3
 2.04 with sigma of 0.01
3. Rigid bond restraints
 F4, C24
 with sigma for 1-2 distances of 0.001 and sigma for 1-3 distances of 0.001
4. Uiso/Uaniso restraints and constraints
Uanis(C18) \\sim Ueq, Uanis(C16) \\sim Ueq, Uanis(C15') \\sim Ueq, Uanis(C15)
\\sim Ueq, Uanis(C19) \\sim Ueq, Uanis(C19') \\sim Ueq: with sigma of 0.005 and
sigma for terminal atoms of 0.01
Uanis(F5) \\sim Ueq, Uanis(F6) \\sim Ueq, Uanis(F4) \\sim Ueq, Uanis(F17')
\\sim Ueq, Uanis(F18) \\sim Ueq, Uanis(F16') \\sim Ueq, Uanis(F17) \\sim Ueq,
Uanis(F18') \\sim Ueq, Uanis(F16) \\sim Ueq, Uanis(F7) \\sim Ueq, Uanis(F8)
\\sim Ueq, Uanis(F7') \\sim Ueq, Uanis(F8') \\sim Ueq, Uanis(F9) \\sim Ueq,
Uanis(F9') \\sim Ueq: with sigma of 0.005 and sigma for terminal atoms of 0.005
Uanis(C17) \\sim Ueq: with sigma of 0.005 and sigma for terminal atoms of 0.005
Uanis(C24) \\sim Ueq: with sigma of 0.005 and sigma for terminal atoms of 0.005
Uanis(F18) = Uanis(F18')
Uanis(F17) = Uanis(F17')
Uanis(F16) = Uanis(F16')
Uanis(F12) = Uanis(F12')
Uanis(F11) = Uanis(F11')
Uanis(F10) = Uanis(F10')
Uanis(F9) = Uanis(F9')
Uanis(F8) = Uanis(F8')
Uanis(F7) = Uanis(F7')
Uanis(F3) = Uanis(F3')
Uanis(F2) = Uanis(F2')
Uanis(F1) = Uanis(F1')
Uanis(C19) = Uanis(C19')
Uanis(C15) = Uanis(C15')
Uanis(C20) = Uanis(C20')
5. Others
 Sof(F1')=Sof(F2')=Sof(F3')=Sof(C20')=1-FVAR(1)
 Sof(F1)=Sof(F2)=Sof(F3)=Sof(C20)=FVAR(1)
 Sof(F7')=Sof(F8')=Sof(F9')=Sof(C15')=1-FVAR(2)
 Sof(F7)=Sof(F8)=Sof(F9)=Sof(C15)=FVAR(2)
 Sof(F10')=Sof(F11')=Sof(F12')=Sof(C19')=1-FVAR(3)
 Sof(F10)=Sof(F11)=Sof(F12)=Sof(C19)=FVAR(3)
 Sof(F16')=Sof(F17')=Sof(F18')=1-FVAR(4)
 Sof(F16)=Sof(F17)=Sof(F18)=FVAR(4)
6.a Riding coordinates:
 C4(H4A,H4B,H4C), C5(H5A,H5B,H5C), C6(H6A,H6B,H6C), C7(H7A,H7B,H7C)
6.b Aromatic/amide H refined with riding coordinates:
 N3(H3), C9(H9), C12(H12), C13(H13), C14(H14), C17(H17), C22(H22), C27(H27)
;
_shelx_shelxl_version_number 2014/7
_olex2_submission_special_instructions 'No special instructions were received'

loop_
_space_group_symop_operation_xyz
'x, y, z'
'-x, y+1/2, -z+1/2'
'-x, -y, -z'
'x, -y-1/2, z-1/2'

loop_
_atom_site_label
_atom_site_type_symbol
_atom_site_fract_x
_atom_site_fract_y
_atom_site_fract_z
_atom_site_U_iso_or_equiv
_atom_site_adp_type
_atom_site_occupancy
_atom_site_site_symmetry_order
_atom_site_calc_flag
_atom_site_refinement_flags_posn
_atom_site_refinement_flags_adp
_atom_site_refinement_flags_occupancy
_atom_site_disorder_assembly
_atom_site_disorder_group
Gd1 Gd 0.87158(3) 0.12672(2) 0.19380(3) 0.02917(13) Uani 1 1 d . . . . .
F4 F 0.2936(9) 0.1452(4) 0.0087(8) 0.121(3) Uani 1 1 d . U . . .
F5 F 0.4306(11) 0.1850(5) 0.1567(10) 0.158(4) Uani 1 1 d . U . . .
F6 F 0.4311(13) 0.1108(5) 0.1506(12) 0.174(4) Uani 1 1 d . U . . .
F13 F 0.8145(8) 0.1171(3) 0.5006(6) 0.091(2) Uani 1 1 d . . . . .
F14 F 0.8542(9) 0.0361(3) 0.5339(6) 0.102(3) Uani 1 1 d . . . . .
F15 F 1.0178(6) 0.0881(3) 0.5747(5) 0.0776(19) Uani 1 1 d . . . . .
O1 O 1.0863(5) 0.08762(19) 0.3121(4) 0.0355(12) Uani 1 1 d . . . . .
O2 O 1.5128(5) 0.0394(2) 0.4025(5) 0.0447(14) Uani 1 1 d . . . . .
O3 O 1.0182(5) 0.1782(2) 0.1710(5) 0.0387(12) Uani 1 1 d . . . . .
O4 O 0.8899(7) 0.2083(3) 0.2667(5) 0.0575(17) Uani 1 1 d . . . . .
O5 O 0.7174(5) 0.1670(2) 0.0214(4) 0.0375(12) Uani 1 1 d . . . . .
O6 O 0.6487(6) 0.1366(2) 0.1569(5) 0.0492(15) Uani 1 1 d . . . . .
O7 O 0.8991(6) 0.1050(2) 0.3592(4) 0.0441(13) Uani 1 1 d . . . . .
O8 O 0.7762(5) 0.0421(2) 0.1660(4) 0.0377(12) Uani 1 1 d . . . . .
N1 N 1.2191(6) 0.0865(2) 0.3603(5) 0.0290(13) Uani 1 1 d . . . . .
N2 N 1.4213(6) 0.0634(2) 0.4043(5) 0.0339(14) Uani 1 1 d . . . . .
N3 N 1.2134(6) -0.0427(2) 0.0189(5) 0.0297(13) Uani 1 1 d . . . . .
H3 H 1.2773 -0.0304 0.0133 0.036 Uiso 1 1 calc R . . . .
N4 N 1.1218(6) -0.0794(2) -0.0476(5) 0.0302(13) Uani 1 1 d . . . . .
C1 C 1.2811(7) 0.0554(3) 0.3318(6) 0.0281(15) Uani 1 1 d . . . . .
C2 C 1.3186(7) 0.1132(3) 0.4694(6) 0.0322(16) Uani 1 1 d . . . . .
C3 C 1.4559(8) 0.1082(3) 0.4800(6) 0.0334(16) Uani 1 1 d . . . . .
C4 C 1.2705(9) 0.1679(3) 0.4650(7) 0.045(2) Uani 1 1 d . . . . .
H4A H 1.2558 0.1859 0.4014 0.068 Uiso 1 1 d R . . . .
H4B H 1.3413 0.1861 0.5336 0.068 Uiso 1 1 d R . . . .
H4C H 1.1832 0.1670 0.4568 0.068 Uiso 1 1 d R . . . .
C5 C 1.3192(8) 0.0811(3) 0.5550(6) 0.0401(18) Uani 1 1 d . . . . .
H5A H 1.2257 0.0810 0.5363 0.060 Uiso 1 1 d R . . . .
H5B H 1.3848 0.0962 0.6289 0.060 Uiso 1 1 d R . . . .
H5C H 1.3472 0.0457 0.5546 0.060 Uiso 1 1 d R . . . .
C6 C 1.4833(9) 0.1538(3) 0.4303(7) 0.046(2) Uani 1 1 d . . . . .
H6A H 1.5641 0.1462 0.4314 0.069 Uiso 1 1 d R . . . .
H6B H 1.5017 0.1849 0.4743 0.069 Uiso 1 1 d R . . . .
H6C H 1.4017 0.1595 0.3536 0.069 Uiso 1 1 d R . . . .
C7 C 1.5851(8) 0.0953(3) 0.5952(7) 0.0432(19) Uani 1 1 d . . . . .
H7A H 1.5675 0.0646 0.6232 0.065 Uiso 1 1 d R . . . .
H7B H 1.6083 0.1244 0.6452 0.065 Uiso 1 1 d R . . . .
H7C H 1.6627 0.0886 0.5917 0.065 Uiso 1 1 d R . . . .
C8 C 1.2141(7) 0.0176(3) 0.2419(6) 0.0289(15) Uani 1 1 d . . . . .
C9 C 1.2635(8) 0.0103(3) 0.1793(6) 0.0316(16) Uani 1 1 d . . . . .
H9 H 1.3393 0.0297 0.1926 0.038 Uiso 1 1 calc R . . . .
C10 C 1.1960(7) -0.0268(3) 0.0964(6) 0.0261(14) Uani 1 1 d . . . . .
C11 C 1.0856(7) -0.0570(3) 0.0769(6) 0.0276(14) Uani 1 1 d . . . . .
C12 C 1.0387(8) -0.0489(3) 0.1431(6) 0.0298(15) Uani 1 1 d . . . . .
H12 H 0.9648 -0.0688 0.1317 0.036 Uiso 1 1 calc R . . . .
C13 C 1.1021(8) -0.0117(3) 0.2234(6) 0.0306(15) Uani 1 1 d . . . . .
H13 H 1.0708 -0.0054 0.2675 0.037 Uiso 1 1 calc R . . . .
C14 C 1.0442(7) -0.0894(3) -0.0142(6) 0.0286(15) Uani 1 1 d . . . . .
H14 H 0.9720 -0.1144 -0.0461 0.034 Uiso 1 1 calc R . . . .
C16 C 1.0279(10) 0.2250(4) 0.1631(9) 0.062(3) Uani 1 1 d D U . . .
C17 C 0.9773(14) 0.2642(5) 0.1996(11) 0.087(4) Uani 1 1 d . U . . .
H17 H 0.9908 0.2994 0.1909 0.104 Uiso 1 1 calc R . . . .
C18 C 0.9073(14) 0.2521(5) 0.2484(11) 0.090(4) Uani 1 1 d D U . . .
C21 C 0.5900(10) 0.1766(4) -0.0446(7) 0.063(3) Uani 1 1 d D . . . .
C22 C 0.4935(11) 0.1702(5) -0.0218(9) 0.079(4) Uani 1 1 d . . . . .
H22 H 0.3990 0.1788 -0.0778 0.095 Uiso 1 1 calc R . . . .
C23 C 0.5299(10) 0.1518(4) 0.0787(8) 0.055(2) Uani 1 1 d . . . . .
C24 C 0.4230(14) 0.1499(6) 0.0982(13) 0.087(3) Uani 1 1 d . U . . .
C25 C 0.8836(10) 0.0781(5) 0.4990(8) 0.063(3) Uani 1 1 d . . . . .
C26 C 0.8495(8) 0.0700(4) 0.3832(7) 0.044(2) Uani 1 1 d . . . . .
C27 C 0.7694(9) 0.0277(4) 0.3180(8) 0.055(2) Uani 1 1 d . . . . .
H27 H 0.7328 0.0054 0.3449 0.065 Uiso 1 1 calc R . . . .
C28 C 0.7418(8) 0.0171(3) 0.2184(7) 0.044(2) Uani 1 1 d . . . . .
C29 C 0.6652(7) -0.0335(3) 0.1606(6) 0.056(3) Uani 1 1 d D . . . .
F1 F 0.5903(11) 0.1535(4) -0.1973(9) 0.073(2) Uani 0.511(6) 1 d D . P A 1
F2 F 0.3981(9) 0.1727(4) -0.2411(9) 0.081(3) Uani 0.511(6) 1 d D . P A 1
F3 F 0.5524(13) 0.2277(4) -0.1762(12) 0.077(3) Uani 0.511(6) 1 d D . P A 1
F7 F 1.1167(11) 0.2030(4) 0.0564(9) 0.074(3) Uani 0.545(6) 1 d D U P B 1
F8 F 1.2558(11) 0.2337(5) 0.2076(9) 0.101(3) Uani 0.545(6) 1 d D U P B 1
F9 F 1.1088(12) 0.2807(4) 0.0810(10) 0.084(3) Uani 0.545(6) 1 d D U P B 1
F10 F 1.0080(11) 0.3121(5) 0.3843(9) 0.088(3) Uani 0.499(6) 1 d D . P C 1
F11 F 0.7977(12) 0.3038(5) 0.2877(13) 0.095(4) Uani 0.499(6) 1 d D . P C 1
F12 F 0.8859(14) 0.3456(4) 0.2296(10) 0.090(3) Uani 0.499(6) 1 d D . P C 1
F16 F 0.6150(10) -0.0348(3) 0.0544(6) 0.063(2) Uani 0.660(9) 1 d D U P D 1
F17 F 0.7466(9) -0.0736(3) 0.1995(9) 0.089(3) Uani 0.660(9) 1 d D U P D 1
F18 F 0.5602(10) -0.0438(5) 0.1589(9) 0.088(3) Uani 0.660(9) 1 d D U P D 1
C15 C 1.1218(12) 0.2354(5) 0.1270(10) 0.065(4) Uani 0.545(6) 1 d D U P B 1
C19 C 0.9016(13) 0.3046(4) 0.2836(10) 0.063(4) Uani 0.499(6) 1 d D U P C 1
C20 C 0.5298(12) 0.1803(4) -0.1653(8) 0.069(5) Uani 0.511(6) 1 d D . P A 1
F1' F 0.4384(10) 0.2350(5) -0.1909(9) 0.073(2) Uani 0.489(6) 1 d D . P A 2
F2' F 0.5490(14) 0.1821(5) -0.2096(10) 0.081(3) Uani 0.489(6) 1 d D . P A 2
F3' F 0.6414(12) 0.2487(4) -0.1243(11) 0.077(3) Uani 0.489(6) 1 d D . P A 2
F7' F 1.1732(13) 0.2211(4) 0.1270(12) 0.074(3) Uani 0.455(6) 1 d D U P B 2
F8' F 1.1531(14) 0.2936(5) 0.1727(12) 0.101(3) Uani 0.455(6) 1 d D U P B 2
F9' F 0.9955(12) 0.2653(5) 0.0198(9) 0.084(3) Uani 0.455(6) 1 d D U P B 2
F10' F 0.6943(11) 0.2873(5) 0.2019(9) 0.088(3) Uani 0.501(6) 1 d D . P C 2
F11' F 0.8638(14) 0.3341(4) 0.2898(12) 0.095(4) Uani 0.501(6) 1 d D . P C 2
F12' F 0.8426(14) 0.2761(4) 0.3694(9) 0.090(3) Uani 0.501(6) 1 d D . P C 2
F16' F 0.6918(18) -0.0687(5) 0.2309(10) 0.063(2) Uani 0.340(9) 1 d D U P D 2
F17' F 0.5363(12) -0.0220(7) 0.1129(16) 0.089(3) Uani 0.340(9) 1 d D U P D 2
F18' F 0.679(2) -0.0511(8) 0.0908(15) 0.088(3) Uani 0.340(9) 1 d D U P D 2
C15' C 1.0890(13) 0.2534(5) 0.1203(11) 0.065(4) Uani 0.455(6) 1 d D U P B 2
C19' C 0.8289(13) 0.2856(5) 0.2780(11) 0.063(4) Uani 0.501(6) 1 d D U P C 2
C20' C 0.5590(13) 0.2124(4) -0.1357(10) 0.069(5) Uani 0.489(6) 1 d D . P A 2

loop_
_atom_site_aniso_label
_atom_site_aniso_U_11
_atom_site_aniso_U_22
_atom_site_aniso_U_33
_atom_site_aniso_U_23
_atom_site_aniso_U_13
_atom_site_aniso_U_12
Gd1 0.0257(2) 0.0384(2) 0.0270(2) 0.00079(15) 0.01772(16) 0.00318(15)
F4 0.089(4) 0.155(5) 0.116(4) -0.020(4) 0.061(3) -0.007(4)
F5 0.149(5) 0.195(6) 0.174(6) -0.069(4) 0.119(4) -0.012(4)
F6 0.155(6) 0.206(6) 0.202(6) 0.034(4) 0.129(5) -0.003(4)
F13 0.088(5) 0.147(7) 0.065(4) 0.006(4) 0.061(4) 0.029(4)
F14 0.139(7) 0.134(6) 0.060(4) 0.002(4) 0.073(5) -0.041(5)
F15 0.056(4) 0.139(6) 0.038(3) -0.002(3) 0.028(3) -0.004(4)
O1 0.028(3) 0.036(3) 0.037(3) -0.002(2) 0.016(2) 0.006(2)
O2 0.032(3) 0.055(4) 0.048(4) -0.007(3) 0.024(3) 0.008(3)
O3 0.038(3) 0.032(3) 0.045(3) -0.001(2) 0.024(3) -0.005(2)
O4 0.058(4) 0.058(4) 0.045(4) -0.011(3) 0.025(3) 0.021(3)
O5 0.033(3) 0.049(3) 0.031(3) 0.007(2) 0.019(3) 0.013(2)
O6 0.034(3) 0.084(5) 0.039(3) 0.008(3) 0.027(3) 0.012(3)
O7 0.037(3) 0.070(4) 0.031(3) -0.001(3) 0.024(3) -0.001(3)
O8 0.032(3) 0.053(3) 0.031(3) 0.002(2) 0.021(2) -0.009(2)
N1 0.024(3) 0.034(3) 0.026(3) 0.002(2) 0.013(3) 0.004(2)
N2 0.034(3) 0.035(3) 0.034(4) 0.002(3) 0.021(3) 0.006(3)
N3 0.024(3) 0.036(3) 0.034(3) 0.002(3) 0.020(3) 0.000(2)
N4 0.024(3) 0.033(3) 0.030(3) 0.001(2) 0.014(3) 0.002(2)
C1 0.028(4) 0.029(4) 0.024(4) -0.002(3) 0.014(3) -0.001(3)
C2 0.030(4) 0.039(4) 0.022(4) -0.005(3) 0.012(3) 0.000(3)
C3 0.031(4) 0.033(4) 0.030(4) 0.005(3) 0.016(3) 0.008(3)
C4 0.039(5) 0.045(5) 0.041(5) -0.010(4) 0.018(4) 0.008(4)
C5 0.033(4) 0.060(5) 0.027(4) 0.002(3) 0.018(4) 0.002(4)
C6 0.048(5) 0.043(5) 0.048(5) 0.002(4) 0.029(4) 0.001(4)
C7 0.032(4) 0.052(5) 0.036(5) -0.002(4) 0.015(4) 0.004(4)
C8 0.030(4) 0.028(4) 0.022(3) 0.006(3) 0.013(3) 0.009(3)
C9 0.031(4) 0.030(4) 0.038(4) 0.001(3) 0.023(4) 0.002(3)
C10 0.027(4) 0.026(3) 0.027(4) 0.005(3) 0.017(3) 0.007(3)
C11 0.028(4) 0.028(4) 0.027(4) 0.005(3) 0.016(3) 0.006(3)
C12 0.035(4) 0.025(4) 0.034(4) 0.007(3) 0.023(3) 0.001(3)
C13 0.037(4) 0.028(4) 0.034(4) 0.006(3) 0.025(4) 0.005(3)
C14 0.029(4) 0.031(4) 0.030(4) 0.004(3) 0.020(3) 0.000(3)
C16 0.054(4) 0.055(4) 0.066(5) 0.009(3) 0.029(3) -0.004(3)
C17 0.083(5) 0.062(5) 0.086(5) 0.000(4) 0.034(4) 0.003(4)
C18 0.092(5) 0.076(5) 0.080(5) -0.014(4) 0.039(4) 0.020(4)
C21 0.054(6) 0.088(8) 0.051(6) 0.013(5) 0.033(5) 0.022(5)
C22 0.036(5) 0.141(11) 0.050(7) 0.013(7) 0.020(5) 0.025(6)
C23 0.044(5) 0.066(6) 0.053(6) -0.020(5) 0.028(5) -0.007(5)
C24 0.078(4) 0.093(5) 0.107(5) -0.004(4) 0.064(3) 0.012(4)
C25 0.047(6) 0.117(9) 0.034(5) 0.015(5) 0.029(5) 0.008(6)
C26 0.027(4) 0.081(6) 0.029(4) 0.011(4) 0.019(4) 0.007(4)
C27 0.049(5) 0.084(7) 0.045(5) 0.011(5) 0.036(5) -0.009(5)
C28 0.034(4) 0.060(5) 0.045(5) 0.010(4) 0.027(4) -0.003(4)
C29 0.034(5) 0.077(7) 0.043(5) 0.018(5) 0.016(4) -0.012(4)
F1 0.073(6) 0.092(7) 0.048(5) 0.006(4) 0.033(5) 0.013(5)
F2 0.083(6) 0.093(7) 0.042(5) 0.008(5) 0.023(5) 0.021(6)
F3 0.093(9) 0.050(6) 0.095(9) -0.004(5) 0.060(8) -0.005(5)
F7 0.075(4) 0.083(4) 0.080(4) -0.001(3) 0.055(3) -0.010(3)
F8 0.092(4) 0.101(4) 0.111(4) 0.005(3) 0.060(3) -0.002(3)
F9 0.085(4) 0.082(4) 0.084(4) 0.017(3) 0.051(3) -0.007(3)
F10 0.089(7) 0.079(6) 0.083(7) 0.000(5) 0.044(6) 0.031(5)
F11 0.112(10) 0.058(7) 0.139(10) 0.005(7) 0.088(9) 0.009(6)
F12 0.120(8) 0.065(6) 0.104(8) 0.013(5) 0.077(7) 0.041(6)
F16 0.072(3) 0.055(3) 0.055(3) 0.000(2) 0.034(3) -0.011(3)
F17 0.080(4) 0.075(4) 0.090(4) 0.000(3) 0.037(3) -0.003(3)
F18 0.086(4) 0.095(4) 0.095(4) 0.002(3) 0.059(3) -0.023(3)
C15 0.064(5) 0.058(5) 0.065(5) 0.010(3) 0.034(3) -0.013(3)
C19 0.063(5) 0.058(5) 0.065(5) -0.004(3) 0.037(4) 0.003(3)
C20 0.067(11) 0.041(9) 0.053(11) 0.022(8) 0.011(9) 0.013(9)
F1' 0.073(6) 0.092(7) 0.048(5) 0.006(4) 0.033(5) 0.013(5)
F2' 0.083(6) 0.093(7) 0.042(5) 0.008(5) 0.023(5) 0.021(6)
F3' 0.093(9) 0.050(6) 0.095(9) -0.004(5) 0.060(8) -0.005(5)
F7' 0.075(4) 0.083(4) 0.080(4) -0.001(3) 0.055(3) -0.010(3)
F8' 0.092(4) 0.101(4) 0.111(4) 0.005(3) 0.060(3) -0.002(3)
F9' 0.085(4) 0.082(4) 0.084(4) 0.017(3) 0.051(3) -0.007(3)
F10' 0.089(7) 0.079(6) 0.083(7) 0.000(5) 0.044(6) 0.031(5)
F11' 0.112(10) 0.058(7) 0.139(10) 0.005(7) 0.088(9) 0.009(6)
F12' 0.120(8) 0.065(6) 0.104(8) 0.013(5) 0.077(7) 0.041(6)
F16' 0.072(3) 0.055(3) 0.055(3) 0.000(2) 0.034(3) -0.011(3)
F17' 0.080(4) 0.075(4) 0.090(4) 0.000(3) 0.037(3) -0.003(3)
F18' 0.086(4) 0.095(4) 0.095(4) 0.002(3) 0.059(3) -0.023(3)
C15' 0.064(5) 0.058(5) 0.065(5) 0.010(3) 0.034(3) -0.013(3)
C19' 0.063(5) 0.058(5) 0.065(5) -0.004(3) 0.037(4) 0.003(3)
C20' 0.067(11) 0.041(9) 0.053(11) 0.022(8) 0.011(9) 0.013(9)

loop_
_atom_type_symbol
_atom_type_description
_atom_type_scat_dispersion_real
_atom_type_scat_dispersion_imag
_atom_type_scat_source
C C 0.0033 0.0016 'International Tables Vol C Tables 4.2.6.8 and 6.1.1.4'
H H 0.0000 0.0000 'International Tables Vol C Tables 4.2.6.8 and 6.1.1.4'
F F 0.0171 0.0103 'International Tables Vol C Tables 4.2.6.8 and 6.1.1.4'
Gd Gd -0.1653 3.9035 'International Tables Vol C Tables 4.2.6.8 and 6.1.1.4'
N N 0.0061 0.0033 'International Tables Vol C Tables 4.2.6.8 and 6.1.1.4'
O O 0.0106 0.0060 'International Tables Vol C Tables 4.2.6.8 and 6.1.1.4'

loop_
_geom_angle_atom_site_label_1
_geom_angle_atom_site_label_2
_geom_angle_atom_site_label_3
_geom_angle
_geom_angle_site_symmetry_3
O1 Gd1 O3 77.10(18) .
O1 Gd1 O4 106.7(2) .
O1 Gd1 O5 145.60(18) .
O1 Gd1 O6 143.19(19) .
O1 Gd1 O7 72.41(19) .
O1 Gd1 O8 85.97(18) .
O1 Gd1 N4 81.81(18) 3_755
O3 Gd1 O6 136.2(2) .
O3 Gd1 O8 143.43(18) .
O3 Gd1 N4 75.02(18) 3_755
O4 Gd1 O3 71.9(2) .
O4 Gd1 O5 84.6(2) .
O4 Gd1 O6 77.9(2) .
O4 Gd1 O7 78.9(2) .
O4 Gd1 O8 144.6(2) .
O4 Gd1 N4 142.8(2) 3_755
O5 Gd1 O3 75.89(19) .
O5 Gd1 O6 70.25(19) .
O5 Gd1 O7 141.94(18) .
O5 Gd1 O8 103.63(18) .
O5 Gd1 N4 70.94(18) 3_755
O6 Gd1 N4 117.06(19) 3_755
O7 Gd1 O3 128.98(19) .
O7 Gd1 O6 72.85(19) .
O7 Gd1 O8 73.61(19) .
O7 Gd1 N4 136.9(2) 3_755
O8 Gd1 O6 72.9(2) .
O8 Gd1 N4 70.59(18) 3_755
N1 O1 Gd1 150.6(4) .
C16 O3 Gd1 133.2(5) .
C18 O4 Gd1 136.2(7) .
C21 O5 Gd1 138.3(5) .
C23 O6 Gd1 137.5(6) .
C26 O7 Gd1 133.0(5) .
C28 O8 Gd1 131.4(6) .
O1 N1 C1 124.7(6) .
O1 N1 C2 120.8(5) .
C1 N1 C2 113.4(5) .
O2 N2 C1 124.9(6) .
O2 N2 C3 122.8(6) .
C1 N2 C3 112.0(6) .
N4 N3 H3 124.0 .
N4 N3 C10 112.1(5) .
C10 N3 H3 124.0 .
N3 N4 Gd1 123.2(4) 3_755
C14 N4 Gd1 128.5(5) 3_755
C14 N4 N3 107.8(6) .
N1 C1 N2 108.0(6) .
N1 C1 C8 126.8(6) .
N2 C1 C8 125.2(6) .
N1 C2 C3 100.2(5) .
N1 C2 C4 110.4(6) .
N1 C2 C5 105.6(6) .
C4 C2 C3 115.6(7) .
C4 C2 C5 110.8(6) .
C5 C2 C3 113.3(6) .
N2 C3 C2 100.9(6) .
N2 C3 C6 105.6(6) .
N2 C3 C7 109.0(6) .
C6 C3 C2 113.9(6) .
C7 C3 C2 115.5(6) .
C7 C3 C6 110.8(7) .
C2 C4 H4A 109.2 .
C2 C4 H4B 109.6 .
C2 C4 H4C 109.6 .
H4A C4 H4B 109.5 .
H4A C4 H4C 109.5 .
H4B C4 H4C 109.5 .
C2 C5 H5A 109.4 .
C2 C5 H5B 109.5 .
C2 C5 H5C 109.5 .
H5A C5 H5B 109.5 .
H5A C5 H5C 109.5 .
H5B C5 H5C 109.5 .
C3 C6 H6A 109.5 .
C3 C6 H6B 109.4 .
C3 C6 H6C 109.5 .
H6A C6 H6B 109.5 .
H6A C6 H6C 109.5 .
H6B C6 H6C 109.5 .
C3 C7 H7A 109.5 .
C3 C7 H7B 109.5 .
C3 C7 H7C 109.5 .
H7A C7 H7B 109.5 .
H7A C7 H7C 109.5 .
H7B C7 H7C 109.5 .
C9 C8 C1 119.6(7) .
C9 C8 C13 122.1(7) .
C13 C8 C1 118.2(6) .
C8 C9 H9 121.8 .
C10 C9 C8 116.4(6) .
C10 C9 H9 121.8 .
N3 C10 C9 132.2(6) .
N3 C10 C11 105.0(6) .
C9 C10 C11 122.8(6) .
C10 C11 C12 119.2(6) .
C10 C11 C14 105.8(6) .
C14 C11 C12 134.9(7) .
C11 C12 H12 120.7 .
C13 C12 C11 118.6(6) .
C13 C12 H12 120.7 .
C8 C13 H13 119.6 .
C12 C13 C8 120.8(7) .
C12 C13 H13 119.6 .
N4 C14 C11 109.3(6) .
N4 C14 H14 125.4 .
C11 C14 H14 125.4 .
O3 C16 C17 124.7(9) .
O3 C16 C15 109.8(9) .
O3 C16 C15' 130.7(10) .
C17 C16 C15 124.8(10) .
C15' C16 C17 104.6(10) .
C16 C17 H17 118.5 .
C18 C17 C16 122.9(10) .
C18 C17 H17 118.5 .
O4 C18 C17 123.3(9) .
O4 C18 C19 136.8(13) .
O4 C18 C19' 104.3(12) .
C17 C18 C19 98.5(12) .
C17 C18 C19' 132.2(12) .
O5 C21 C22 125.4(8) .
O5 C21 C20 116.6(8) .
O5 C21 C20' 111.3(9) .
C22 C21 C20 115.5(9) .
C22 C21 C20' 120.3(9) .
C21 C22 H22 118.7 .
C23 C22 C21 122.7(9) .
C23 C22 H22 118.7 .
O6 C23 C22 125.0(9) .
O6 C23 C24 116.1(10) .
C22 C23 C24 118.9(10) .
F4 C24 C23 115.7(12) .
F5 C24 F4 109.6(12) .
F5 C24 F6 101.8(15) .
F5 C24 C23 114.5(13) .
F6 C24 F4 99.7(13) .
F6 C24 C23 113.7(12) .
F13 C25 F14 107.3(8) .
F13 C25 F15 106.9(10) .
F13 C25 C26 112.3(8) .
F14 C25 C26 112.0(9) .
F15 C25 F14 106.8(8) .
F15 C25 C26 111.2(7) .
O7 C26 C25 111.9(8) .
O7 C26 C27 127.8(8) .
C27 C26 C25 120.3(8) .
C26 C27 H27 118.5 .
C28 C27 C26 123.0(8) .
C28 C27 H27 118.5 .
O8 C28 C27 129.0(9) .
O8 C28 C29 113.1(7) .
C27 C28 C29 117.8(7) .
F16 C29 C28 113.0(7) .
F17 C29 C28 113.1(7) .
F17 C29 F16 101.5(7) .
F18 C29 C28 116.2(8) .
F18 C29 F16 103.8(7) .
F18 C29 F17 107.9(7) .
F16' C29 C28 111.8(9) .
F16' C29 F17' 104.3(8) .
F17' C29 C28 103.4(11) .
F18' C29 C28 117.1(11) .
F18' C29 F16' 109.9(9) .
F18' C29 F17' 109.4(9) .
F7 C15 C16 118.6(10) .
F8 C15 C16 114.8(11) .
F8 C15 F7 99.3(8) .
F8 C15 F9 102.0(8) .
F9 C15 C16 117.2(10) .
F9 C15 F7 102.1(8) .
F10 C19 C18 109.6(11) .
F10 C19 F11 104.9(9) .
F11 C19 C18 104.8(11) .
F12 C19 C18 124.0(12) .
F12 C19 F10 106.7(9) .
F12 C19 F11 105.3(9) .
F1 C20 C21 116.4(10) .
F1 C20 F2 104.6(8) .
F2 C20 C21 120.4(11) .
F3 C20 C21 103.2(10) .
F3 C20 F1 105.0(9) .
F3 C20 F2 105.7(9) .
F7' C15' C16 102.8(11) .
F8' C15' C16 115.5(13) .
F8' C15' F7' 109.7(9) .
F8' C15' F9' 108.7(9) .
F9' C15' C16 109.4(11) .
F9' C15' F7' 110.5(10) .
F10' C19' C18 114.7(11) .
F11' C19' C18 112.6(11) .
F11' C19' F10' 102.4(9) .
F11' C19' F12' 102.2(9) .
F12' C19' C18 119.1(12) .
F12' C19' F10' 103.9(9) .
F1' C20' C21 115.7(10) .
F1' C20' F2' 103.2(9) .
F1' C20' F3' 103.1(8) .
F2' C20' C21 104.5(10) .
F3' C20' C21 124.8(11) .
F3' C20' F2' 102.9(9) .

loop_
_geom_bond_atom_site_label_1
_geom_bond_atom_site_label_2
_geom_bond_distance
_geom_bond_site_symmetry_2
Gd1 O1 2.313(5) .
Gd1 O3 2.389(5) .
Gd1 O4 2.330(6) .
Gd1 O5 2.343(5) .
Gd1 O6 2.398(5) .
Gd1 O7 2.371(5) .
Gd1 O8 2.393(5) .
Gd1 N4 2.558(6) 3_755
F4 C24 1.319(16) .
F5 C24 1.230(15) .
F6 C24 1.250(17) .
F13 C25 1.315(12) .
F14 C25 1.345(12) .
F15 C25 1.328(11) .
O1 N1 1.297(7) .
O2 N2 1.278(8) .
O3 C16 1.230(10) .
O4 C18 1.213(15) .
O5 C21 1.254(10) .
O6 C23 1.252(11) .
O7 C26 1.250(10) .
O8 C28 1.263(9) .
N1 C1 1.332(9) .
N1 C2 1.500(9) .
N2 C1 1.367(9) .
N2 C3 1.498(10) .
N3 H3 0.8800 .
N3 N4 1.340(8) .
N3 C10 1.362(9) .
N4 Gd1 2.558(6) 3_755
N4 C14 1.321(9) .
C1 C8 1.460(9) .
C2 C3 1.563(10) .
C2 C4 1.516(10) .
C2 C5 1.527(10) .
C3 C6 1.535(11) .
C3 C7 1.517(10) .
C4 H4A 0.9799 .
C4 H4B 0.9800 .
C4 H4C 0.9798 .
C5 H5A 0.9800 .
C5 H5B 0.9800 .
C5 H5C 0.9800 .
C6 H6A 0.9799 .
C6 H6B 0.9800 .
C6 H6C 0.9800 .
C7 H7A 0.9800 .
C7 H7B 0.9801 .
C7 H7C 0.9799 .
C8 C9 1.392(10) .
C8 C13 1.419(10) .
C9 H9 0.9500 .
C9 C10 1.389(10) .
C10 C11 1.411(9) .
C11 C12 1.421(10) .
C11 C14 1.418(10) .
C12 H12 0.9500 .
C12 C13 1.365(10) .
C13 H13 0.9500 .
C14 H14 0.9500 .
C16 C17 1.448(16) .
C16 C15 1.537(9) .
C16 C15' 1.435(9) .
C17 H17 0.9500 .
C17 C18 1.442(18) .
C18 C19 1.476(9) .
C18 C19' 1.528(9) .
C21 C22 1.399(14) .
C21 C20 1.501(9) .
C21 C20' 1.504(9) .
C22 H22 0.9500 .
C22 C23 1.382(15) .
C23 C24 1.478(15) .
C25 C26 1.544(12) .
C26 C27 1.400(13) .
C27 H27 0.9500 .
C27 C28 1.353(12) .
C28 C29 1.538(12) .
C29 F16 1.327(8) .
C29 F17 1.301(8) .
C29 F18 1.274(7) .
C29 F16' 1.284(8) .
C29 F17' 1.292(9) .
C29 F18' 1.239(9) .
F1 C20 1.289(9) .
F2 C20 1.296(9) .
F3 C20 1.288(9) .
F7 C15 1.326(9) .
F8 C15 1.314(9) .
F9 C15 1.324(9) .
F10 C19 1.284(9) .
F11 C19 1.284(9) .
F12 C19 1.280(9) .
F1' C20' 1.301(9) .
F2' C20' 1.306(9) .
F3' C20' 1.301(9) .
F7' C15' 1.269(9) .
F8' C15' 1.253(9) .
F9' C15' 1.268(9) .
F10' C19' 1.308(9) .
F11' C19' 1.303(9) .
F12' C19' 1.305(9) .

loop_
_geom_hbond_atom_site_label_D
_geom_hbond_atom_site_label_H
_geom_hbond_atom_site_label_A
_geom_hbond_distance_DH
_geom_hbond_distance_HA
_geom_hbond_distance_DA
_geom_hbond_angle_DHA
_geom_hbond_site_symmetry_A
C5 H5B F16' 0.98 2.85 3.313(16) 110.1 3_756
C5 H5C O2 0.98 2.61 3.560(10) 164.6 3_856
C7 H7B F1 0.98 2.61 3.429(13) 140.9 1_656
C7 H7B F10' 0.98 2.44 3.321(15) 148.8 4_666
C9 H9 F6 0.95 2.62 3.471(14) 149.5 1_655
C14 H14 O3 0.95 2.55 3.048(9) 112.6 3_755
C14 H14 F7 0.95 2.49 3.364(12) 152.2 3_755
C17 H17 F12 0.95 2.06 2.540(17) 109.7 .

loop_
_geom_torsion_atom_site_label_1
_geom_torsion_atom_site_label_2
_geom_torsion_atom_site_label_3
_geom_torsion_atom_site_label_4
_geom_torsion
_geom_torsion_site_symmetry_1
_geom_torsion_site_symmetry_4
Gd1 O1 N1 C1 -104.8(9) . .
Gd1 O1 N1 C2 88.2(10) . .
Gd1 O3 C16 C17 20.1(15) . .
Gd1 O3 C16 C15 -169.0(6) . .
Gd1 O3 C16 C15' -160.7(9) . .
Gd1 O4 C18 C17 -26.3(19) . .
Gd1 O4 C18 C19 170.3(11) . .
Gd1 O4 C18 C19' 148.7(8) . .
Gd1 O5 C21 C22 9.9(18) . .
Gd1 O5 C21 C20 -151.3(7) . .
Gd1 O5 C21 C20' 170.5(7) . .
Gd1 O6 C23 C22 -1.0(17) . .
Gd1 O6 C23 C24 179.7(8) . .
Gd1 O7 C26 C25 -171.1(5) . .
Gd1 O7 C26 C27 7.7(13) . .
Gd1 O8 C28 C27 -11.9(14) . .
Gd1 O8 C28 C29 171.8(4) . .
Gd1 N4 C14 C11 173.5(4) 3_755 .
F13 C25 C26 O7 71.1(10) . .
F13 C25 C26 C27 -107.9(11) . .
F14 C25 C26 O7 -168.1(8) . .
F14 C25 C26 C27 12.9(13) . .
F15 C25 C26 O7 -48.7(12) . .
F15 C25 C26 C27 132.3(10) . .
O1 N1 C1 N2 -177.1(6) . .
O1 N1 C1 C8 0.8(11) . .
O1 N1 C2 C3 -171.1(6) . .
O1 N1 C2 C4 -48.7(9) . .
O1 N1 C2 C5 71.1(8) . .
O2 N2 C1 N1 178.8(6) . .
O2 N2 C1 C8 0.9(11) . .
O2 N2 C3 C2 -166.7(6) . .
O2 N2 C3 C6 74.4(8) . .
O2 N2 C3 C7 -44.7(9) . .
O3 C16 C17 C18 -0.9(19) . .
O3 C16 C15 F7 35.7(14) . .
O3 C16 C15 F8 -81.3(12) . .
O3 C16 C15 F9 159.0(10) . .
O3 C16 C15' F7' -21.9(16) . .
O3 C16 C15' F8' -141.4(12) . .
O3 C16 C15' F9' 95.5(14) . .
O4 C18 C19 F10 73(2) . .
O4 C18 C19 F11 -39(2) . .
O4 C18 C19 F12 -159.3(15) . .
O4 C18 C19' F10' -79.4(13) . .
O4 C18 C19' F11' 164.1(11) . .
O4 C18 C19' F12' 44.5(15) . .
O5 C21 C22 C23 0(2) . .
O5 C21 C20 F1 28.4(15) . .
O5 C21 C20 F2 156.6(10) . .
O5 C21 C20 F3 -85.9(12) . .
O5 C21 C20' F1' -163.1(9) . .
O5 C21 C20' F2' 84.2(11) . .
O5 C21 C20' F3' -33.2(16) . .
O6 C23 C24 F4 -153.6(11) . .
O6 C23 C24 F5 77.4(16) . .
O6 C23 C24 F6 -39.0(18) . .
O7 C26 C27 C28 4.6(15) . .
O8 C28 C29 F16 -17.9(10) . .
O8 C28 C29 F17 96.7(9) . .
O8 C28 C29 F18 -137.7(9) . .
O8 C28 C29 F16' 147.2(11) . .
O8 C28 C29 F17' -101.2(12) . .
O8 C28 C29 F18' 19.1(14) . .
N1 C1 C8 C9 142.2(7) . .
N1 C1 C8 C13 -39.6(10) . .
N1 C2 C3 N2 -21.8(6) . .
N1 C2 C3 C6 90.9(7) . .
N1 C2 C3 C7 -139.2(7) . .
N2 C1 C8 C9 -40.3(10) . .
N2 C1 C8 C13 138.0(7) . .
N3 N4 C14 C11 1.2(8) . .
N3 C10 C11 C12 -178.5(6) . .
N3 C10 C11 C14 -0.3(7) . .
N4 N3 C10 C9 -178.4(7) . .
N4 N3 C10 C11 1.1(7) . .
C1 N1 C2 C3 20.5(8) . .
C1 N1 C2 C4 142.9(7) . .
C1 N1 C2 C5 -97.3(7) . .
C1 N2 C3 C2 19.4(7) . .
C1 N2 C3 C6 -99.5(7) . .
C1 N2 C3 C7 141.4(7) . .
C1 C8 C9 C10 179.0(6) . .
C1 C8 C13 C12 -177.7(6) . .
C2 N1 C1 N2 -9.2(8) . .
C2 N1 C1 C8 168.7(7) . .
C3 N2 C1 N1 -7.4(8) . .
C3 N2 C1 C8 174.7(6) . .
C4 C2 C3 N2 -140.4(6) . .
C4 C2 C3 C6 -27.7(9) . .
C4 C2 C3 C7 102.2(8) . .
C5 C2 C3 N2 90.2(7) . .
C5 C2 C3 C6 -157.1(7) . .
C5 C2 C3 C7 -27.2(9) . .
C8 C9 C10 N3 177.8(7) . .
C8 C9 C10 C11 -1.7(10) . .
C9 C8 C13 C12 0.5(11) . .
C9 C10 C11 C12 1.2(10) . .
C9 C10 C11 C14 179.3(6) . .
C10 N3 N4 Gd1 -174.3(4) . 3_755
C10 N3 N4 C14 -1.5(8) . .
C10 C11 C12 C13 0.3(10) . .
C10 C11 C14 N4 -0.5(8) . .
C11 C12 C13 C8 -1.1(10) . .
C12 C11 C14 N4 177.1(7) . .
C13 C8 C9 C10 0.8(10) . .
C14 C11 C12 C13 -177.2(7) . .
C16 C17 C18 O4 3(2) . .
C16 C17 C18 C19 171.5(11) . .
C16 C17 C18 C19' -170.5(12) . .
C17 C16 C15 F7 -153.4(11) . .
C17 C16 C15 F8 89.6(14) . .
C17 C16 C15 F9 -30.2(16) . .
C17 C16 C15' F7' 157.3(10) . .
C17 C16 C15' F8' 37.9(13) . .
C17 C16 C15' F9' -85.2(12) . .
C17 C18 C19 F10 -92.8(12) . .
C17 C18 C19 F11 155.1(11) . .
C17 C18 C19 F12 34.6(15) . .
C17 C18 C19' F10' 94.9(17) . .
C17 C18 C19' F11' -22(2) . .
C17 C18 C19' F12' -141.1(15) . .
C21 C22 C23 O6 -3.8(19) . .
C21 C22 C23 C24 175.5(12) . .
C22 C21 C20 F1 -134.7(12) . .
C22 C21 C20 F2 -6.5(15) . .
C22 C21 C20 F3 111.0(12) . .
C22 C21 C20' F1' -1.3(17) . .
C22 C21 C20' F2' -114.0(12) . .
C22 C21 C20' F3' 128.5(13) . .
C22 C23 C24 F4 27.0(18) . .
C22 C23 C24 F5 -101.9(16) . .
C22 C23 C24 F6 141.6(14) . .
C25 C26 C27 C28 -176.6(9) . .
C26 C27 C28 O8 -2.2(16) . .
C26 C27 C28 C29 174.0(8) . .
C27 C28 C29 F16 165.3(8) . .
C27 C28 C29 F17 -80.0(11) . .
C27 C28 C29 F18 45.6(12) . .
C27 C28 C29 F16' -29.6(13) . .
C27 C28 C29 F17' 82.0(13) . .
C27 C28 C29 F18' -157.6(13) . .
C15 C16 C17 C18 -170.4(11) . .
C20 C21 C22 C23 161.2(11) . .
C15' C16 C17 C18 179.8(12) . .
C20' C21 C22 C23 -159.2(12) . .
